data_2236805
loop_
_publ_author_name
'Vr\'abel, Viktor'
'\<Svorc, \<Lubom\'ir'
'Marchal\'in, \<Stefan'
'\<Saf\'a\<r, Peter'

_publ_section_title
;
 (5<i>S</i>,11a<i>S</i>)-5-Hydroperoxy-1,5,11,11a-tetrahydro[1]benzothieno[3,2-<i>f</i>]indolizin-3(2<i>H</i>)-one
;
_journal_coeditor_code BG2481
_journal_issue 12
_journal_name_full 'Acta Crystallographica Section E'
_journal_page_first o3327
_journal_page_last o3328
_journal_paper_doi 10.1107/S1600536812045394
_journal_volume 68
_journal_year 2012
_chemical_formula_iupac 'C14 H13 N O3 S'
_chemical_formula_moiety 'C14 H13 N O3 S'
_chemical_formula_sum 'C14 H13 N O3 S'
_chemical_formula_weight 275.31
_chemical_name_systematic
;
(5<i>S</i>,11a<i>S</i>)-5-Hydroperoxy-1,5,11,11a-
tetrahydro[1]benzothieno[3,2-<i>f</i>]indolizin-3(2<i>H</i>)-one
;
_space_group_IT_number 4
_symmetry_cell_setting monoclinic
_symmetry_space_group_name_Hall 'P 2yb'
_symmetry_space_group_name_H-M 'P 1 21 1'
_atom_sites_solution_hydrogens geom
_atom_sites_solution_primary direct
_atom_sites_solution_secondary difmap
_audit_creation_method SHELXL-97
_cell_angle_alpha 90.00
_cell_angle_beta 99.458(5)
_cell_angle_gamma 90.00
_cell_formula_units_Z 2
_cell_length_a 7.8040(5)
_cell_length_b 7.9800(4)
_cell_length_c 10.2903(5)
_cell_measurement_reflns_used 10799
_cell_measurement_temperature 295(2)
_cell_measurement_theta_max 29.5813
_cell_measurement_theta_min 3.2426
_cell_volume 632.13(6)
_computing_cell_refinement '<i>CrysAlis CCD</i> (Oxford Diffraction, 2009)'
_computing_data_collection '<i>CrysAlis CCD</i> (Oxford Diffraction, 2009)'
_computing_data_reduction '<i>CrysAlis RED</i> (Oxford Diffraction, 2009)'
_computing_molecular_graphics
;
DIAMOND, (Brandenburg, 2001), <i>PLATON</i> (Spek, 2009)
and <i>WinGX</i>
(Farrugia, 1999)
;
_computing_publication_material '<i>SHELXL97</i> (Sheldrick, 2008)'
_computing_structure_refinement '<i>SHELXL97</i> (Sheldrick, 2008)'
_computing_structure_solution '<i>SHELXS97</i> (Sheldrick, 2008)'
_diffrn_ambient_temperature 295(2)
_diffrn_detector_area_resol_mean 10.4340
_diffrn_measured_fraction_theta_full 0.993
_diffrn_measured_fraction_theta_max 0.994
_diffrn_measurement_device_type 'Oxford Diffraction Xcalibur (Ruby, Gemi)'
_diffrn_measurement_method '\w scans'
_diffrn_radiation_monochromator graphite
_diffrn_radiation_source 'fine-focus sealed tube'
_diffrn_radiation_type MoK\a
_diffrn_radiation_wavelength 0.71073
_diffrn_reflns_av_R_equivalents 0.0275
_diffrn_reflns_av_sigmaI/netI 0.0191
_diffrn_reflns_limit_h_max 9
_diffrn_reflns_limit_h_min -9
_diffrn_reflns_limit_k_max 9
_diffrn_reflns_limit_k_min -9
_diffrn_reflns_limit_l_max 12
_diffrn_reflns_limit_l_min -12
_diffrn_reflns_number 21595
_diffrn_reflns_theta_full 25.00
_diffrn_reflns_theta_max 26.36
_diffrn_reflns_theta_min 4.39
_exptl_absorpt_coefficient_mu 0.259
_exptl_absorpt_correction_T_max 0.974
_exptl_absorpt_correction_T_min 0.947
_exptl_absorpt_correction_type analytical
_exptl_absorpt_process_details
;
[CrysAlis RED (Oxford Diffraction, 2009), based on expressions derived
by
Clark & Reid (1995)]
;
_exptl_crystal_colour colourless
_exptl_crystal_density_diffrn 1.446
_exptl_crystal_density_method 'not measured'
_exptl_crystal_description block
_exptl_crystal_F_000 288
_exptl_crystal_size_max 0.25
_exptl_crystal_size_mid 0.20
_exptl_crystal_size_min 0.15
_refine_diff_density_max 0.126
_refine_diff_density_min -0.137
_refine_ls_abs_structure_details 'Flack (1983), 1185 Friedel pairs'
_refine_ls_abs_structure_Flack -0.05(6)
_refine_ls_extinction_method none
_refine_ls_goodness_of_fit_ref 0.999
_refine_ls_hydrogen_treatment mixed
_refine_ls_matrix_type full
_refine_ls_number_parameters 176
_refine_ls_number_reflns 2555
_refine_ls_number_restraints 2
_refine_ls_restrained_S_all 0.998
_refine_ls_R_factor_all 0.0350
_refine_ls_R_factor_gt 0.0274
_refine_ls_shift/su_max 0.000
_refine_ls_shift/su_mean 0.000
_refine_ls_structure_factor_coef Fsqd
_refine_ls_weighting_details 'calc w=1/[\s^2^(Fo^2^)+(0.0441P)^2^] where P=(Fo^2^+2Fc^2^)/3'
_refine_ls_weighting_scheme calc
_refine_ls_wR_factor_gt 0.0660
_refine_ls_wR_factor_ref 0.0680
_reflns_number_gt 2162
_reflns_number_total 2555
_reflns_threshold_expression I>2\s(I)
_cod_data_source_file bg2481.cif
_cod_data_source_block I
_cod_original_sg_symbol_H-M 'P 21'
_cod_database_code 2236805
_cod_database_fobs_code 2236805

loop_
_symmetry_equiv_pos_as_xyz
'x, y, z'
'-x, y+1/2, -z'

loop_
_atom_site_type_symbol
_atom_site_label
_atom_site_fract_x
_atom_site_fract_y
_atom_site_fract_z
_atom_site_U_iso_or_equiv
_atom_site_adp_type
_atom_site_calc_flag
_atom_site_refinement_flags
_atom_site_occupancy
_atom_site_symmetry_multiplicity
C C2 -0.1152(2) 0.0934(2) 0.10939(14) 0.0487(4) Uani d . 1 1
C C3 -0.2994(2) 0.1556(3) 0.07868(18) 0.0625(5) Uani d . 1 1
H H3B -0.3714 0.1014 0.1347 0.075 Uiso calc R 1 1
H H3A -0.3483 0.1340 -0.0127 0.075 Uiso calc R 1 1
C C4 -0.2872(2) 0.3432(3) 0.1057(2) 0.0662(5) Uani d . 1 1
H H4B -0.3852 0.3817 0.1447 0.079 Uiso calc R 1 1
H H4A -0.2838 0.4054 0.0252 0.079 Uiso calc R 1 1
C C5 -0.1161(2) 0.3639(3) 0.20284(16) 0.0527(4) Uani d . 1 1
H H5 -0.0563 0.4666 0.1834 0.063 Uiso calc R 1 1
C C6 -0.1345(2) 0.3584(3) 0.34751(18) 0.0584(4) Uani d . 1 1
H H6B -0.1750 0.4661 0.3741 0.070 Uiso calc R 1 1
H H6A -0.2190 0.2739 0.3613 0.070 Uiso calc R 1 1
C C7 0.0371(2) 0.31816(19) 0.42819(16) 0.0490(4) Uani d . 1 1
C C8 0.2927(2) 0.2798(2) 0.60665(15) 0.0497(4) Uani d . 1 1
C C9 0.4223(3) 0.2701(3) 0.71705(16) 0.0633(5) Uani d . 1 1
H H9 0.4012 0.3056 0.7990 0.076 Uiso calc R 1 1
C C10 0.5810(3) 0.2073(3) 0.70255(19) 0.0707(6) Uani d . 1 1
H H10 0.6691 0.2028 0.7752 0.085 Uiso calc R 1 1
C C11 0.6131(3) 0.1499(3) 0.58133(19) 0.0634(5) Uani d . 1 1
H H11 0.7218 0.1064 0.5743 0.076 Uiso calc R 1 1
C C12 0.4862(2) 0.1569(2) 0.47181(16) 0.0511(4) Uani d . 1 1
H H12 0.5084 0.1174 0.3912 0.061 Uiso calc R 1 1
C C13 0.3233(2) 0.22356(19) 0.48218(15) 0.0428(4) Uani d . 1 1
C C14 0.17251(19) 0.24634(19) 0.38248(14) 0.0412(4) Uani d . 1 1
C C15 0.15873(19) 0.1929(2) 0.24080(14) 0.0413(4) Uani d . 1 1
H H15 0.1927 0.0751 0.2363 0.050 Uiso calc R 1 1
N N1 -0.01704(17) 0.21547(16) 0.17396(12) 0.0447(3) Uani d . 1 1
O O1 -0.06189(17) -0.04709(17) 0.08604(12) 0.0627(3) Uani d . 1 1
O O2 0.27750(15) 0.29669(15) 0.18624(11) 0.0513(3) Uani d . 1 1
O O3 0.28192(17) 0.23328(18) 0.05339(11) 0.0597(3) Uani d D 1 1
H H3 0.207(2) 0.299(3) 0.013(2) 0.098(9) Uiso d D 1 1
S S1 0.08315(6) 0.35880(6) 0.59656(4) 0.06228(15) Uani d . 1 1

loop_
_atom_site_aniso_label
_atom_site_aniso_U_11
_atom_site_aniso_U_22
_atom_site_aniso_U_33
_atom_site_aniso_U_12
_atom_site_aniso_U_13
_atom_site_aniso_U_23
C2 0.0512(10) 0.0610(11) 0.0332(7) -0.0060(9) 0.0043(7) 0.0038(8)
C3 0.0518(11) 0.0782(14) 0.0546(10) -0.0038(10) 0.0001(8) 0.0057(9)
C4 0.0501(10) 0.0692(13) 0.0765(12) 0.0052(11) 0.0018(9) 0.0209(11)
C5 0.0440(9) 0.0452(9) 0.0699(10) 0.0038(9) 0.0121(8) 0.0093(9)
C6 0.0508(9) 0.0560(9) 0.0702(10) 0.0095(10) 0.0151(8) -0.0066(10)
C7 0.0520(10) 0.0446(10) 0.0529(9) -0.0003(8) 0.0156(8) -0.0048(7)
C8 0.0679(11) 0.0400(8) 0.0435(9) 0.0012(8) 0.0161(8) 0.0007(7)
C9 0.0933(15) 0.0563(11) 0.0402(9) 0.0050(11) 0.0102(9) 0.0006(8)
C10 0.0872(16) 0.0703(14) 0.0492(10) 0.0112(12) -0.0050(10) 0.0097(9)
C11 0.0673(12) 0.0648(12) 0.0560(10) 0.0171(10) 0.0042(9) 0.0099(9)
C12 0.0589(11) 0.0514(10) 0.0439(9) 0.0086(9) 0.0111(8) 0.0041(7)
C13 0.0549(9) 0.0338(8) 0.0411(7) -0.0015(7) 0.0120(7) 0.0016(6)
C14 0.0467(9) 0.0354(8) 0.0433(8) -0.0009(7) 0.0125(7) -0.0009(6)
C15 0.0405(8) 0.0433(9) 0.0408(8) -0.0002(7) 0.0084(6) 0.0009(6)
N1 0.0429(7) 0.0457(7) 0.0458(7) 0.0001(6) 0.0082(6) 0.0021(6)
O1 0.0674(9) 0.0619(8) 0.0554(7) -0.0007(7) 0.0000(6) -0.0159(6)
O2 0.0498(6) 0.0609(7) 0.0445(6) -0.0061(5) 0.0121(5) 0.0000(5)
O3 0.0607(8) 0.0756(9) 0.0452(7) 0.0118(7) 0.0163(6) 0.0007(6)
S1 0.0745(3) 0.0630(3) 0.0537(2) 0.0086(3) 0.0234(2) -0.0118(2)

loop_
_atom_type_symbol
_atom_type_description
_atom_type_scat_dispersion_real
_atom_type_scat_dispersion_imag
_atom_type_scat_source
C C 0.0033 0.0016 'International Tables Vol C Tables 4.2.6.8 and 6.1.1.4'
H H 0.0000 0.0000 'International Tables Vol C Tables 4.2.6.8 and 6.1.1.4'
N N 0.0061 0.0033 'International Tables Vol C Tables 4.2.6.8 and 6.1.1.4'
O O 0.0106 0.0060 'International Tables Vol C Tables 4.2.6.8 and 6.1.1.4'
S S 0.1246 0.1234 'International Tables Vol C Tables 4.2.6.8 and 6.1.1.4'

loop_
_geom_angle_atom_site_label_1
_geom_angle_atom_site_label_2
_geom_angle_atom_site_label_3
_geom_angle
O1 C2 N1 124.86(17)
O1 C2 C3 126.89(16)
N1 C2 C3 108.17(16)
C2 C3 C4 104.88(16)
C2 C3 H3B 110.8
C4 C3 H3B 110.8
C2 C3 H3A 110.8
C4 C3 H3A 110.8
H3B C3 H3A 108.8
C3 C4 C5 104.22(16)
C3 C4 H4B 110.9
C5 C4 H4B 110.9
C3 C4 H4A 110.9
C5 C4 H4A 110.9
H4B C4 H4A 108.9
N1 C5 C6 108.21(14)
N1 C5 C4 102.19(16)
C6 C5 C4 114.92(14)
N1 C5 H5 110.4
C6 C5 H5 110.4
C4 C5 H5 110.4
C7 C6 C5 109.33(13)
C7 C6 H6B 109.8
C5 C6 H6B 109.8
C7 C6 H6A 109.8
C5 C6 H6A 109.8
H6B C6 H6A 108.3
C14 C7 C6 125.42(15)
C14 C7 S1 112.32(13)
C6 C7 S1 122.26(12)
C9 C8 C13 120.88(17)
C9 C8 S1 128.16(13)
C13 C8 S1 110.95(13)
C10 C9 C8 118.72(16)
C10 C9 H9 120.6
C8 C9 H9 120.6
C9 C10 C11 121.29(18)
C9 C10 H10 119.4
C11 C10 H10 119.4
C12 C11 C10 120.70(18)
C12 C11 H11 119.7
C10 C11 H11 119.7
C11 C12 C13 119.67(15)
C11 C12 H12 120.2
C13 C12 H12 120.2
C12 C13 C8 118.72(15)
C12 C13 C14 129.82(14)
C8 C13 C14 111.46(14)
C7 C14 C13 113.53(14)
C7 C14 C15 121.41(14)
C13 C14 C15 125.04(13)
O2 C15 N1 111.66(12)
O2 C15 C14 105.62(12)
N1 C15 C14 109.74(12)
O2 C15 H15 109.9
N1 C15 H15 109.9
C14 C15 H15 109.9
C2 N1 C15 124.42(15)
C2 N1 C5 114.03(14)
C15 N1 C5 119.65(13)
C15 O2 O3 106.49(11)
O2 O3 H3 97.2(18)
C8 S1 C7 91.72(7)

loop_
_geom_bond_atom_site_label_1
_geom_bond_atom_site_label_2
_geom_bond_distance
C2 O1 1.233(2)
C2 N1 1.345(2)
C2 C3 1.505(3)
C3 C4 1.523(3)
C3 H3B 0.9700
C3 H3A 0.9700
C4 C5 1.539(3)
C4 H4B 0.9700
C4 H4A 0.9700
C5 N1 1.471(2)
C5 C6 1.519(2)
C5 H5 0.9800
C6 C7 1.490(2)
C6 H6B 0.9700
C6 H6A 0.9700
C7 C14 1.353(2)
C7 S1 1.7411(17)
C8 C9 1.393(3)
C8 C13 1.414(2)
C8 S1 1.7400(19)
C9 C10 1.366(3)
C9 H9 0.9300
C10 C11 1.390(3)
C10 H10 0.9300
C11 C12 1.374(3)
C11 H11 0.9300
C12 C13 1.398(2)
C12 H12 0.9300
C13 C14 1.440(2)
C14 C15 1.506(2)
C15 O2 1.4252(19)
C15 N1 1.441(2)
C15 H15 0.9800
O2 O3 1.4634(16)
O3 H3 0.841(2)

loop_
_geom_hbond_atom_site_label_D
_geom_hbond_atom_site_label_H
_geom_hbond_atom_site_label_A
_geom_hbond_site_symmetry_A
_geom_hbond_distance_DH
_geom_hbond_distance_HA
_geom_hbond_distance_DA
_geom_hbond_angle_DHA
O3 H3 O1 2 0.841(2) 1.859(4) 2.6962(19) 173(2)

loop_
_cod_related_entry_id
_cod_related_entry_database
_cod_related_entry_code
1 ChemSpider 30658203
